data_4350480
loop_
_publ_author_name
'Custelcean, Radu'
'Haverlock, Tamara J.'
'Moyer, Bruce A.'

_publ_section_title
;
 Anion separation by selective crystallization of metal-organic
 frameworks.
;
_journal_issue 16
_journal_name_full 'Inorganic chemistry'
_journal_page_first 6446
_journal_page_last 6452
_journal_paper_doi 10.1021/ic060958g
_journal_volume 45
_journal_year 2006
_chemical_formula_sum 'C11 H10 Br0.58 Cl1.42 N4 O Zn'
_chemical_formula_weight 376.29
_space_group_IT_number 43
_space_group_name_Hall 'F 2 -2d'
_space_group_name_H-M_alt 'F d d 2'
_symmetry_cell_setting orthorhombic
_symmetry_space_group_name_H-M 'F d d 2'
_atom_sites_solution_hydrogens geom
_atom_sites_solution_primary direct
_atom_sites_solution_secondary difmap
_audit_creation_method SHELXL-97
_cell_angle_alpha 90.00
_cell_angle_beta 90.00
_cell_angle_gamma 90.00
_cell_formula_units_Z 8
_cell_length_a 18.3673(12)
_cell_length_b 9.8780(6)
_cell_length_c 15.9371(10)
_cell_measurement_temperature 173(2)
_cell_volume 2891.5(3)
_computing_structure_refinement 'SHELXL-97 (Sheldrick, 1997)'
_computing_structure_solution 'SHELXS-97 (Sheldrick, 1990)'
_diffrn_ambient_temperature 173(2)
_diffrn_measured_fraction_theta_full 0.999
_diffrn_measured_fraction_theta_max 0.999
_diffrn_radiation_monochromator graphite
_diffrn_radiation_source 'fine-focus sealed tube'
_diffrn_radiation_type MoK\a
_diffrn_radiation_wavelength 0.71073
_diffrn_reflns_av_R_equivalents 0.0127
_diffrn_reflns_av_sigmaI/netI 0.0176
_diffrn_reflns_limit_h_max 21
_diffrn_reflns_limit_h_min -24
_diffrn_reflns_limit_k_max 13
_diffrn_reflns_limit_k_min -7
_diffrn_reflns_limit_l_max 21
_diffrn_reflns_limit_l_min -18
_diffrn_reflns_number 4269
_diffrn_reflns_theta_full 28.29
_diffrn_reflns_theta_max 28.29
_diffrn_reflns_theta_min 2.67
_exptl_absorpt_coefficient_mu 3.560
_exptl_absorpt_correction_T_max 0.5828
_exptl_absorpt_correction_T_min 0.3688
_exptl_absorpt_correction_type empirical
_exptl_crystal_density_diffrn 1.729
_exptl_crystal_density_method 'not measured'
_exptl_crystal_F_000 1492
_exptl_crystal_size_max 0.35
_exptl_crystal_size_mid 0.21
_exptl_crystal_size_min 0.17
_refine_diff_density_max 0.323
_refine_diff_density_min -0.331
_refine_diff_density_rms 0.048
_refine_ls_abs_structure_details 'Flack H D (1983), Acta Cryst. A39, 876-881'
_refine_ls_abs_structure_Flack 0.00(2)
_refine_ls_extinction_method none
_refine_ls_goodness_of_fit_ref 1.044
_refine_ls_hydrogen_treatment constr
_refine_ls_matrix_type full
_refine_ls_number_parameters 90
_refine_ls_number_reflns 1674
_refine_ls_number_restraints 1
_refine_ls_restrained_S_all 1.043
_refine_ls_R_factor_all 0.0157
_refine_ls_R_factor_gt 0.0155
_refine_ls_shift/su_max 0.002
_refine_ls_shift/su_mean 0.000
_refine_ls_structure_factor_coef Fsqd
_refine_ls_weighting_details 'calc w=1/[\s^2^(Fo^2^)+(0.0227P)^2^+1.7823P] where P=(Fo^2^+2Fc^2^)/3'
_refine_ls_weighting_scheme calc
_refine_ls_wR_factor_gt 0.0397
_refine_ls_wR_factor_ref 0.0397
_reflns_number_gt 1657
_reflns_number_total 1674
_reflns_threshold_expression >2sigma(I)
_cod_data_source_file ic060958gsi20060531_050744.cif
_cod_data_source_block 5
_cod_original_sg_symbol_H-M Fdd2
_cod_database_code 4350480

loop_
_symmetry_equiv_pos_as_xyz
'x, y, z'
'-x, -y, z'
'-x+1/4, y+1/4, z+1/4'
'x+1/4, -y+1/4, z+1/4'
'x, y+1/2, z+1/2'
'-x, -y+1/2, z+1/2'
'-x+1/4, y+3/4, z+3/4'
'x+1/4, -y+3/4, z+3/4'
'x+1/2, y, z+1/2'
'-x+1/2, -y, z+1/2'
'-x+3/4, y+1/4, z+3/4'
'x+3/4, -y+1/4, z+3/4'
'x+1/2, y+1/2, z'
'-x+1/2, -y+1/2, z'
'-x+3/4, y+3/4, z+1/4'
'x+3/4, -y+3/4, z+1/4'

loop_
_atom_site_label
_atom_site_type_symbol
_atom_site_fract_x
_atom_site_fract_y
_atom_site_fract_z
_atom_site_U_iso_or_equiv
_atom_site_adp_type
_atom_site_occupancy
_atom_site_symmetry_multiplicity
_atom_site_calc_flag
_atom_site_refinement_flags
Cl1 Cl 0.827809(15) 0.88576(3) 0.160763(15) 0.02758(10) Uani 0.712(2) 1 d P
Br1 Br 0.827809(15) 0.88576(3) 0.160763(15) 0.02758(10) Uani 0.288(2) 1 d P
Zn1 Zn 0.7500 0.7500 0.088507(17) 0.02009(8) Uani 1 2 d S
C6 C 0.7500 1.2500 -0.09087(14) 0.0187(4) Uani 1 2 d S
O1 O 0.7500 1.2500 -0.01418(10) 0.0213(3) Uani 1 2 d S
N2 N 0.72284(8) 1.14511(14) -0.13814(9) 0.0223(3) Uani 1 1 d .
H2N H 0.7271 1.1472 -0.1931 0.027 Uiso 1 1 calc R
C3 C 0.62061(10) 0.99049(18) -0.12656(12) 0.0292(4) Uani 1 1 d .
H3 H 0.5969 1.0342 -0.1721 0.035 Uiso 1 1 calc R
N1 N 0.68999(8) 0.86133(14) 0.00491(9) 0.0240(3) Uani 1 1 d .
C4 C 0.68820(8) 1.03420(16) -0.09925(11) 0.0211(3) Uani 1 1 d .
C5 C 0.72210(9) 0.96512(17) -0.03379(10) 0.0227(3) Uani 1 1 d .
H5 H 0.7693 0.9926 -0.0163 0.027 Uiso 1 1 calc R
C1 C 0.62390(10) 0.81986(18) -0.02010(12) 0.0311(4) Uani 1 1 d .
H1 H 0.6011 0.7465 0.0081 0.037 Uiso 1 1 calc R
C2 C 0.58831(10) 0.88214(19) -0.08633(17) 0.0350(4) Uani 1 1 d .
H2 H 0.5419 0.8505 -0.1040 0.042 Uiso 1 1 calc R

loop_
_atom_site_aniso_label
_atom_site_aniso_U_11
_atom_site_aniso_U_22
_atom_site_aniso_U_33
_atom_site_aniso_U_23
_atom_site_aniso_U_13
_atom_site_aniso_U_12
Cl1 0.02912(15) 0.03265(17) 0.02097(15) -0.00427(12) -0.00169(11) -0.00814(11)
Br1 0.02912(15) 0.03265(17) 0.02097(15) -0.00427(12) -0.00169(11) -0.00814(11)
Zn1 0.02381(13) 0.01843(12) 0.01801(12) 0.000 0.000 -0.00093(10)
C6 0.0167(9) 0.0199(10) 0.0196(10) 0.000 0.000 0.0020(6)
O1 0.0238(7) 0.0250(8) 0.0151(7) 0.000 0.000 -0.0012(6)
N2 0.0289(7) 0.0224(7) 0.0156(6) 0.0010(5) -0.0040(5) -0.0039(5)
C3 0.0298(9) 0.0299(9) 0.0280(8) 0.0017(7) -0.0104(7) -0.0008(7)
N1 0.0272(7) 0.0221(7) 0.0227(7) 0.0019(5) -0.0043(5) -0.0017(5)
C4 0.0253(7) 0.0183(7) 0.0197(7) -0.0009(6) -0.0021(6) -0.0013(6)
C5 0.0233(7) 0.0220(7) 0.0228(8) -0.0016(6) -0.0035(5) -0.0021(6)
C1 0.0304(8) 0.0272(8) 0.0357(9) 0.0051(7) -0.0034(7) -0.0075(7)
C2 0.0261(8) 0.0383(10) 0.0407(10) 0.0042(9) -0.0120(8) -0.0087(7)

loop_
_atom_type_symbol
_atom_type_description
_atom_type_scat_dispersion_real
_atom_type_scat_dispersion_imag
_atom_type_scat_source
C C 0.0033 0.0016 'International Tables Vol C Tables 4.2.6.8 and 6.1.1.4'
H H 0.0000 0.0000 'International Tables Vol C Tables 4.2.6.8 and 6.1.1.4'
N N 0.0061 0.0033 'International Tables Vol C Tables 4.2.6.8 and 6.1.1.4'
O O 0.0106 0.0060 'International Tables Vol C Tables 4.2.6.8 and 6.1.1.4'
Cl Cl 0.1484 0.1585 'International Tables Vol C Tables 4.2.6.8 and 6.1.1.4'
Br Br -0.2901 2.4595 'International Tables Vol C Tables 4.2.6.8 and 6.1.1.4'
Zn Zn 0.2839 1.4301 'International Tables Vol C Tables 4.2.6.8 and 6.1.1.4'

loop_
_geom_angle_atom_site_label_1
_geom_angle_atom_site_label_2
_geom_angle_atom_site_label_3
_geom_angle
_geom_angle_site_symmetry_1
_geom_angle_site_symmetry_3
N1 Zn1 N1 98.90(9) . 14_665
N1 Zn1 Br1 107.92(4) . 14_665
N1 Zn1 Br1 110.55(4) 14_665 14_665
N1 Zn1 Cl1 107.92(4) . 14_665
N1 Zn1 Cl1 110.55(4) 14_665 14_665
Br1 Zn1 Cl1 0.000(11) 14_665 14_665
N1 Zn1 Cl1 110.54(4) . .
N1 Zn1 Cl1 107.92(4) 14_665 .
Br1 Zn1 Cl1 119.125(19) 14_665 .
Cl1 Zn1 Cl1 119.125(19) 14_665 .
O1 C6 N2 123.23(10) . 14_675
O1 C6 N2 123.23(10) . .
N2 C6 N2 113.54(19) 14_675 .
C6 N2 C4 120.55(14) . .
C2 C3 C4 118.73(16) . .
C5 N1 C1 119.82(15) . .
C5 N1 Zn1 118.38(11) . .
C1 N1 Zn1 121.06(12) . .
C3 C4 C5 118.90(15) . .
C3 C4 N2 120.56(15) . .
C5 C4 N2 120.52(14) . .
N1 C5 C4 121.67(15) . .
N1 C1 C2 121.17(16) . .
C3 C2 C1 119.67(16) . .

loop_
_geom_bond_atom_site_label_1
_geom_bond_atom_site_label_2
_geom_bond_distance
_geom_bond_site_symmetry_2
Cl1 Zn1 2.2731(3) .
Zn1 N1 2.0492(14) .
Zn1 N1 2.0492(14) 14_665
Zn1 Br1 2.2731(3) 14_665
Zn1 Cl1 2.2731(3) 14_665
C6 O1 1.222(3) .
C6 N2 1.3747(18) 14_675
C6 N2 1.3747(18) .
N2 C4 1.410(2) .
C3 C2 1.382(3) .
C3 C4 1.385(2) .
N1 C5 1.334(2) .
N1 C1 1.342(2) .
C4 C5 1.393(2) .
C1 C2 1.385(3) .
